data_4304937
loop_
_publ_author_name
'Bryan E. Barton'
'Thomas B. Rauchfuss'

_publ_contact_author
; 
Scott R. Wilson 
University of Illinois 
School of Chemical Sciences, Box 59-1 
505 South Mathews Avenue 
Urbana, Illinois  61801 
USA 
;
_publ_contact_author_email srwilson@uiuc.edu
_publ_contact_author_fax '1  217 244 8068'
_publ_contact_author_phone '1  217 244 1708'
_publ_section_title
;
Terminal Hydride in [FeFe]-Hydrogenase Model Has Lower Potential for
H2 Production Than the Isomeric Bridging Hydride
;
_journal_name_full 'Inorganic Chemistry'
_journal_page_first 2261
_journal_page_last 2263
_journal_paper_doi 10.1021/ic800030y
_journal_volume 47
_journal_year 2008
_chemical_formula_moiety 'C57 H51 Fe2 O2 P4 S2, B F4'
_chemical_formula_sum 'C57 H51 B F4 Fe2 O2 P4 S2'
_chemical_formula_weight 1154.49
_chemical_name_systematic
; 
? 
;
_space_group_IT_number 2
_symmetry_cell_setting triclinic
_symmetry_space_group_name_Hall '-P 1'
_symmetry_space_group_name_H-M 'P -1'
_atom_sites_solution_hydrogens geom
_atom_sites_solution_primary direct
_atom_sites_solution_secondary difmap
_audit_creation_method SHELXL-97
_audit_update_record
; 
2007-10-29   text and data added, beb 
;
_cell_angle_alpha 73.114(2)
_cell_angle_beta 86.314(2)
_cell_angle_gamma 77.283(2)
_cell_formula_units_Z 2
_cell_length_a 11.3705(4)
_cell_length_b 13.8439(5)
_cell_length_c 17.8304(7)
_cell_measurement_reflns_used 7135
_cell_measurement_temperature 297(2)
_cell_measurement_theta_max 25.21
_cell_measurement_theta_min 2.46
_cell_volume 2619.82(17)
_computing_cell_refinement 'SAINT V7.23A (Bruker, 2005)'
_computing_data_collection 'APEX2 V2.0-1 (Bruker, 2004)'
_computing_data_reduction
; 
SAINT V7.23A, XPREP V2005/2, SADABS V2007/4, TWINABS V2007/5 
(Bruker, 2005 & 2007) 
;
_computing_molecular_graphics 'SHELXTL V6.12 (Bruker, 2005)'
_computing_publication_material 'XCIF V6.12 (Bruker, 2005)'
_computing_structure_refinement 'SHELXTL V6.12 (Bruker, 2005)'
_computing_structure_solution 'SHELXTL V6.12 (Bruker, 2005)'
_diffrn_ambient_temperature 297(2)
_diffrn_measured_fraction_theta_full 0.978
_diffrn_measured_fraction_theta_max 0.978
_diffrn_measurement_device 'Bruker Kappa/ApexII CCD'
_diffrn_measurement_method 'profile data from \f and \w scans'
_diffrn_radiation_monochromator graphite
_diffrn_radiation_source 'fine-focus sealed tube'
_diffrn_radiation_type MoK\a
_diffrn_radiation_wavelength 0.71073
_diffrn_radiation_wavelength_id ga80tas
_diffrn_reflns_av_R_equivalents 0.0455
_diffrn_reflns_av_sigmaI/netI 0.0588
_diffrn_reflns_limit_h_max 13
_diffrn_reflns_limit_h_min -13
_diffrn_reflns_limit_k_max 16
_diffrn_reflns_limit_k_min -16
_diffrn_reflns_limit_l_max 21
_diffrn_reflns_limit_l_min -21
_diffrn_reflns_number 33781
_diffrn_reflns_theta_full 25.76
_diffrn_reflns_theta_max 25.76
_diffrn_reflns_theta_min 1.57
_exptl_absorpt_coefficient_mu 0.813
_exptl_absorpt_correction_T_max 0.9596
_exptl_absorpt_correction_T_min 0.8379
_exptl_absorpt_correction_type integration
_exptl_absorpt_process_details 'SHELXTL/XPREP V2005/2 (Bruker, 2005)'
_exptl_crystal_colour black
_exptl_crystal_density_diffrn 1.464
_exptl_crystal_density_method 'not measured'
_exptl_crystal_description tabular
_exptl_crystal_F_000 1188
_exptl_crystal_id ga80tas
_exptl_crystal_preparation
; 
The data crystal was mounted using epoxy to a 0.3 mm cryo-loop 
(Hampton Research) with the (2 3 -1) scattering planes roughly 
normal to the spindle axis. 
;
_exptl_crystal_size_max 0.30
_exptl_crystal_size_mid 0.20
_exptl_crystal_size_min 0.06
_refine_diff_density_max 0.920
_refine_diff_density_min -0.317
_refine_diff_density_rms 0.069
_refine_ls_extinction_method none
_refine_ls_goodness_of_fit_ref 1.015
_refine_ls_hydrogen_treatment mixed
_refine_ls_matrix_type full
_refine_ls_number_parameters 699
_refine_ls_number_reflns 9809
_refine_ls_number_restraints 127
_refine_ls_restrained_S_all 1.019
_refine_ls_R_factor_all 0.0764
_refine_ls_R_factor_gt 0.0425
_refine_ls_shift/su_max 0.002
_refine_ls_shift/su_mean 0.000
_refine_ls_structure_factor_coef Fsqd
_refine_ls_weighting_details 'calc w=1/[\s^2^(Fo^2^)+(0.0474P)^2^+1.2477P] where P=(Fo^2^+2Fc^2^)/3'
_refine_ls_weighting_scheme calc
_refine_ls_wR_factor_gt 0.0925
_refine_ls_wR_factor_ref 0.1057
_reflns_number_gt 6810
_reflns_number_total 9809
_reflns_threshold_expression >2sigma(I)
_cod_data_source_file ic800030y-file002.cif
_cod_data_source_block ga80tas
_cod_depositor_comments
;
The following automatic conversions were performed:
'_symmetry_cell_setting' value 'Triclinic' changed to 'triclinic'
according to '/home/saulius/struct/CIF-dictionaries/cif_core.dic'
dictionary named 'cif_core.dic' version 2.4.1 from 2010-06-29.

Automatic conversion script
Id: cif_fix_enum 1527 2010-12-29 10:47:43Z saulius 
;
_cod_original_cell_volume 2619.83(17)
_cod_original_sg_symbol_Hall '-P 1 '
_cod_original_sg_symbol_H-M 'P -1 '
_cod_database_code 4304937

loop_
_symmetry_equiv_pos_as_xyz
'x, y, z'
'-x, -y, -z'

loop_
_atom_site_label
_atom_site_type_symbol
_atom_site_fract_x
_atom_site_fract_y
_atom_site_fract_z
_atom_site_U_iso_or_equiv
_atom_site_adp_type
_atom_site_occupancy
_atom_site_symmetry_multiplicity
_atom_site_calc_flag
_atom_site_refinement_flags
_atom_site_disorder_assembly
_atom_site_disorder_group
Fe1 Fe 0.13757(4) 0.93900(3) 0.22532(3) 0.02644(12) Uani 1 1 d . . .
Fe2 Fe 0.29117(4) 0.76598(3) 0.21862(3) 0.02477(12) Uani 1 1 d . . .
H1 H 0.222(3) 0.833(2) 0.2803(18) 0.039(9) Uiso 1 1 d . . .
S1 S 0.09766(7) 0.81734(6) 0.17505(5) 0.02549(18) Uani 1 1 d . . .
S2 S 0.30613(7) 0.92965(6) 0.15074(5) 0.02903(19) Uani 1 1 d . . .
P1 P -0.02744(7) 0.94193(6) 0.30032(5) 0.0298(2) Uani 1 1 d . . .
P2 P 0.26682(7) 0.61695(6) 0.30327(5) 0.0271(2) Uani 1 1 d . . .
P3 P 0.18779(8) 1.04053(7) 0.28965(6) 0.0328(2) Uani 1 1 d . . .
P4 P 0.38626(7) 0.66869(6) 0.14402(5) 0.0279(2) Uani 1 1 d . . .
F1 F 0.7016(8) 0.4174(4) 0.2679(6) 0.0915(19) Uani 0.775(5) 1 d PDU A 1
F2 F 0.7521(6) 0.2572(6) 0.3471(3) 0.105(2) Uani 0.775(5) 1 d PDU A 1
F3 F 0.8347(3) 0.2967(3) 0.2297(2) 0.0938(15) Uani 0.775(5) 1 d PDU A 1
F4 F 0.6399(4) 0.2943(6) 0.2374(4) 0.1022(18) Uani 0.775(5) 1 d PDU A 1
B1 B 0.7321(5) 0.3161(5) 0.2709(3) 0.0502(16) Uani 0.775(5) 1 d PDU A 1
O1 O 0.0053(2) 1.11501(19) 0.10724(15) 0.0465(6) Uani 1 1 d . . .
O2 O 0.5272(2) 0.7293(2) 0.29108(16) 0.0513(7) Uani 1 1 d . . .
C1 C 0.0815(3) 0.8753(2) 0.06891(18) 0.0316(8) Uani 1 1 d . . .
H1A H 0.0501 0.8292 0.0475 0.038 Uiso 1 1 calc R . .
H1B H 0.0214 0.9392 0.0597 0.038 Uiso 1 1 calc R . .
C2 C 0.1937(3) 0.8987(2) 0.02322(19) 0.0329(8) Uani 1 1 d . . .
H2A H 0.1717 0.9300 -0.0315 0.039 Uiso 1 1 calc R . .
H2B H 0.2501 0.8338 0.0268 0.039 Uiso 1 1 calc R . .
C3 C 0.2583(3) 0.9690(2) 0.04863(19) 0.0354(8) Uani 1 1 d . . .
H3A H 0.2055 1.0368 0.0381 0.042 Uiso 1 1 calc R . .
H3B H 0.3291 0.9761 0.0158 0.042 Uiso 1 1 calc R . .
C4 C 0.4342(3) 0.7453(2) 0.26257(18) 0.0272(7) Uani 1 1 d . . .
C5 C 0.0561(3) 1.0458(3) 0.1570(2) 0.0316(8) Uani 1 1 d . . .
C6 C 0.2340(3) 1.1597(3) 0.2335(2) 0.0369(9) Uani 1 1 d . . .
C7 C 0.1477(3) 1.2384(3) 0.1872(2) 0.0454(10) Uani 1 1 d . . .
H7 H 0.0693 1.2292 0.1864 0.055 Uiso 1 1 calc R . .
C8 C 0.1763(4) 1.3298(3) 0.1426(3) 0.0543(11) Uani 1 1 d . . .
H8 H 0.1181 1.3813 0.1114 0.065 Uiso 1 1 calc R . .
C9 C 0.2934(4) 1.3441(3) 0.1449(3) 0.0553(11) Uani 1 1 d . . .
H9 H 0.3138 1.4051 0.1147 0.066 Uiso 1 1 calc R . .
C10 C 0.3771(4) 1.2697(3) 0.1909(3) 0.0554(11) Uani 1 1 d . . .
H10 H 0.4545 1.2807 0.1930 0.067 Uiso 1 1 calc R . .
C11 C 0.3496(3) 1.1771(3) 0.2352(2) 0.0479(10) Uani 1 1 d . . .
H11 H 0.4087 1.1263 0.2661 0.057 Uiso 1 1 calc R . .
C12 C 0.2953(3) 0.9833(3) 0.3695(2) 0.0385(9) Uani 1 1 d . . .
C13 C 0.2668(4) 0.9835(3) 0.4461(2) 0.0546(11) Uani 1 1 d . . .
H13 H 0.1906 1.0172 0.4576 0.066 Uiso 1 1 calc R . .
C14 C 0.3503(4) 0.9340(4) 0.5063(3) 0.0718(14) Uani 1 1 d . . .
H14 H 0.3296 0.9343 0.5576 0.086 Uiso 1 1 calc R . .
C15 C 0.4635(4) 0.8849(4) 0.4896(3) 0.0715(14) Uani 1 1 d . . .
H15 H 0.5199 0.8524 0.5295 0.086 Uiso 1 1 calc R . .
C16 C 0.4929(4) 0.8840(3) 0.4142(3) 0.0630(13) Uani 1 1 d . . .
H16 H 0.5694 0.8502 0.4034 0.076 Uiso 1 1 calc R . .
C17 C 0.4109(3) 0.9325(3) 0.3536(2) 0.0479(10) Uani 1 1 d . . .
H17 H 0.4324 0.9313 0.3026 0.057 Uiso 1 1 calc R . .
C18 C -0.1665(3) 0.9632(3) 0.2465(2) 0.0328(8) Uani 1 1 d . . .
C19 C -0.2364(3) 1.0616(3) 0.2190(2) 0.0432(9) Uani 1 1 d . . .
H19 H -0.2137 1.1169 0.2295 0.052 Uiso 1 1 calc R . .
C20 C -0.3401(3) 1.0788(3) 0.1758(2) 0.0525(11) Uani 1 1 d . . .
H20 H -0.3869 1.1452 0.1584 0.063 Uiso 1 1 calc R . .
C21 C -0.3737(3) 0.9986(4) 0.1588(2) 0.0518(11) Uani 1 1 d . . .
H21 H -0.4434 1.0101 0.1301 0.062 Uiso 1 1 calc R . .
C22 C -0.3041(3) 0.9013(4) 0.1844(2) 0.0525(11) Uani 1 1 d . . .
H22 H -0.3265 0.8468 0.1725 0.063 Uiso 1 1 calc R . .
C23 C -0.2002(3) 0.8828(3) 0.2279(2) 0.0428(9) Uani 1 1 d . . .
H23 H -0.1533 0.8164 0.2446 0.051 Uiso 1 1 calc R . .
C24 C -0.0477(3) 0.8484(3) 0.3936(2) 0.0350(8) Uani 1 1 d . . .
C25 C 0.0483(3) 0.8081(3) 0.4454(2) 0.0405(9) Uani 1 1 d . . .
H25 H 0.1225 0.8255 0.4306 0.049 Uiso 1 1 calc R . .
C26 C 0.0349(4) 0.7420(3) 0.5189(2) 0.0518(10) Uani 1 1 d . . .
H26 H 0.1005 0.7142 0.5528 0.062 Uiso 1 1 calc R . .
C27 C -0.0760(4) 0.7171(3) 0.5422(2) 0.0526(11) Uani 1 1 d . . .
H27 H -0.0852 0.6727 0.5915 0.063 Uiso 1 1 calc R . .
C28 C -0.1713(4) 0.7585(3) 0.4919(3) 0.0551(11) Uani 1 1 d . . .
H28 H -0.2460 0.7425 0.5075 0.066 Uiso 1 1 calc R . .
C29 C -0.1586(3) 0.8237(3) 0.4182(2) 0.0456(10) Uani 1 1 d . . .
H29 H -0.2247 0.8514 0.3848 0.055 Uiso 1 1 calc R . .
C30 C 0.5283(3) 0.6979(2) 0.0995(2) 0.0327(8) Uani 1 1 d . . .
C31 C 0.6376(3) 0.6450(3) 0.1372(2) 0.0409(9) Uani 1 1 d . . .
H31 H 0.6381 0.5933 0.1842 0.049 Uiso 1 1 calc R . .
C32 C 0.7455(3) 0.6690(3) 0.1047(2) 0.0471(10) Uani 1 1 d . . .
H32 H 0.8178 0.6340 0.1304 0.057 Uiso 1 1 calc R . .
C33 C 0.7459(3) 0.7442(3) 0.0351(2) 0.0468(10) Uani 1 1 d . . .
H33 H 0.8185 0.7595 0.0132 0.056 Uiso 1 1 calc R . .
C34 C 0.6390(3) 0.7971(3) -0.0026(2) 0.0446(9) Uani 1 1 d . . .
H34 H 0.6395 0.8479 -0.0500 0.054 Uiso 1 1 calc R . .
C35 C 0.5304(3) 0.7751(3) 0.0297(2) 0.0384(9) Uani 1 1 d . . .
H35 H 0.4584 0.8123 0.0044 0.046 Uiso 1 1 calc R . .
C36 C 0.3122(3) 0.6389(2) 0.06742(19) 0.0315(8) Uani 1 1 d . . .
C37 C 0.3730(4) 0.6144(3) 0.0030(2) 0.0467(10) Uani 1 1 d . . .
H37 H 0.4544 0.6161 -0.0039 0.056 Uiso 1 1 calc R . .
C38 C 0.3149(4) 0.5881(3) -0.0505(2) 0.0621(12) Uani 1 1 d . . .
H38 H 0.3572 0.5717 -0.0931 0.075 Uiso 1 1 calc R . .
C39 C 0.1943(4) 0.5856(3) -0.0417(3) 0.0622(12) Uani 1 1 d . . .
H39 H 0.1549 0.5697 -0.0792 0.075 Uiso 1 1 calc R . .
C40 C 0.1325(4) 0.6064(3) 0.0218(2) 0.0479(10) Uani 1 1 d . . .
H40 H 0.0517 0.6026 0.0286 0.058 Uiso 1 1 calc R . .
C41 C 0.1913(3) 0.6335(2) 0.0766(2) 0.0370(8) Uani 1 1 d . . .
H41 H 0.1490 0.6481 0.1198 0.044 Uiso 1 1 calc R . .
C42 C 0.1260(3) 0.5728(2) 0.30863(19) 0.0298(7) Uani 1 1 d . . .
C43 C 0.0349(3) 0.6036(3) 0.3575(2) 0.0481(10) Uani 1 1 d . . .
H43 H 0.0471 0.6446 0.3881 0.058 Uiso 1 1 calc R . .
C44 C -0.0730(4) 0.5738(3) 0.3611(3) 0.0669(13) Uani 1 1 d . . .
H44 H -0.1331 0.5940 0.3947 0.080 Uiso 1 1 calc R . .
C45 C -0.0936(4) 0.5143(3) 0.3155(3) 0.0569(11) Uani 1 1 d . . .
H45 H -0.1681 0.4963 0.3170 0.068 Uiso 1 1 calc R . .
C46 C -0.0043(4) 0.4819(3) 0.2679(2) 0.0479(10) Uani 1 1 d . . .
H46 H -0.0171 0.4404 0.2378 0.058 Uiso 1 1 calc R . .
C48 C 0.3045(3) 0.5889(3) 0.40633(19) 0.0325(8) Uani 1 1 d . . .
C49 C 0.3103(3) 0.4894(3) 0.4552(2) 0.0427(9) Uani 1 1 d . . .
H49 H 0.2904 0.4397 0.4355 0.051 Uiso 1 1 calc R . .
C50 C 0.3453(3) 0.4633(3) 0.5324(2) 0.0514(11) Uani 1 1 d . . .
H50 H 0.3519 0.3958 0.5640 0.062 Uiso 1 1 calc R . .
C51 C 0.3702(3) 0.5374(4) 0.5622(2) 0.0542(11) Uani 1 1 d . . .
H51 H 0.3923 0.5201 0.6145 0.065 Uiso 1 1 calc R . .
C52 C 0.3629(3) 0.6365(3) 0.5158(2) 0.0486(10) Uani 1 1 d . . .
H52 H 0.3786 0.6864 0.5369 0.058 Uiso 1 1 calc R . .
C53 C 0.3318(3) 0.6624(3) 0.4373(2) 0.0390(9) Uani 1 1 d . . .
H53 H 0.3294 0.7293 0.4054 0.047 Uiso 1 1 calc R . .
C54 C 0.3751(3) 0.5148(2) 0.2757(2) 0.0314(8) Uani 1 1 d . . .
H54 H 0.3909 0.4477 0.3087 0.038 Uiso 1 1 calc R . .
C55 C 0.4303(3) 0.5387(2) 0.20778(19) 0.0321(8) Uani 1 1 d . . .
H55 H 0.4903 0.4901 0.1930 0.038 Uiso 1 1 calc R . .
C56 C 0.0513(3) 1.0933(3) 0.3355(2) 0.0371(9) Uani 1 1 d . . .
H56 H 0.0487 1.1470 0.3574 0.045 Uiso 1 1 calc R . .
C57 C -0.0432(3) 1.0535(3) 0.3368(2) 0.0370(9) Uani 1 1 d . . .
H57 H -0.1168 1.0817 0.3559 0.044 Uiso 1 1 calc R . .
C58 C 0.1060(3) 0.5110(3) 0.2643(2) 0.0379(9) Uani 1 1 d . . .
H58 H 0.1667 0.4887 0.2319 0.045 Uiso 1 1 calc R . .
F5 F 0.682(3) 0.4233(14) 0.259(2) 0.088(5) Uani 0.225(5) 1 d PDU A 2
F6 F 0.7871(14) 0.271(2) 0.3273(12) 0.112(5) Uani 0.225(5) 1 d PDU A 2
F7 F 0.6855(18) 0.284(2) 0.2209(12) 0.107(4) Uani 0.225(5) 1 d PDU A 2
F8 F 0.5834(11) 0.3043(11) 0.3275(7) 0.101(4) Uani 0.225(5) 1 d PDU A 2
B2 B 0.6846(13) 0.3199(13) 0.2846(9) 0.072(5) Uani 0.225(5) 1 d PDU A 2

loop_
_atom_site_aniso_label
_atom_site_aniso_U_11
_atom_site_aniso_U_22
_atom_site_aniso_U_33
_atom_site_aniso_U_23
_atom_site_aniso_U_13
_atom_site_aniso_U_12
Fe1 0.0201(2) 0.0227(2) 0.0395(3) -0.0134(2) 0.0056(2) -0.00606(18)
Fe2 0.0201(2) 0.0215(2) 0.0328(3) -0.0086(2) 0.00588(19) -0.00512(18)
S1 0.0216(4) 0.0226(4) 0.0335(5) -0.0096(4) 0.0033(3) -0.0061(3)
S2 0.0230(4) 0.0233(4) 0.0411(5) -0.0089(4) 0.0065(4) -0.0078(3)
P1 0.0211(4) 0.0287(5) 0.0438(5) -0.0169(4) 0.0067(4) -0.0069(4)
P2 0.0234(4) 0.0250(4) 0.0318(5) -0.0068(4) 0.0055(4) -0.0062(3)
P3 0.0245(5) 0.0313(5) 0.0497(6) -0.0208(4) 0.0074(4) -0.0105(4)
P4 0.0261(5) 0.0222(4) 0.0332(5) -0.0072(4) 0.0089(4) -0.0038(3)
F1 0.096(4) 0.042(2) 0.133(4) -0.021(2) -0.061(3) 0.004(2)
F2 0.140(4) 0.078(3) 0.057(3) -0.001(3) 0.010(3) 0.029(3)
F3 0.064(2) 0.103(3) 0.090(3) -0.004(2) 0.013(2) -0.002(2)
F4 0.060(3) 0.098(3) 0.172(5) -0.065(3) -0.019(3) -0.025(3)
B1 0.061(4) 0.040(3) 0.052(4) -0.022(3) -0.015(3) 0.001(3)
O1 0.0485(16) 0.0325(14) 0.0544(17) -0.0091(13) -0.0046(13) -0.0031(12)
O2 0.0382(16) 0.0534(17) 0.0612(18) -0.0124(14) -0.0019(14) -0.0123(13)
C1 0.0338(19) 0.0249(17) 0.034(2) -0.0078(15) -0.0017(15) -0.0027(14)
C2 0.0339(19) 0.0281(18) 0.032(2) -0.0049(15) 0.0022(15) -0.0031(15)
C3 0.035(2) 0.0244(18) 0.041(2) -0.0032(16) 0.0104(16) -0.0064(15)
C4 0.0261(19) 0.0253(17) 0.0305(19) -0.0081(15) 0.0031(15) -0.0066(14)
C5 0.0284(19) 0.0258(18) 0.044(2) -0.0145(17) 0.0060(16) -0.0078(15)
C6 0.032(2) 0.0291(19) 0.060(2) -0.0252(18) 0.0121(17) -0.0135(15)
C7 0.044(2) 0.032(2) 0.064(3) -0.019(2) 0.003(2) -0.0103(18)
C8 0.063(3) 0.033(2) 0.069(3) -0.017(2) 0.006(2) -0.014(2)
C9 0.065(3) 0.039(2) 0.073(3) -0.025(2) 0.025(2) -0.027(2)
C10 0.041(2) 0.043(2) 0.092(3) -0.029(2) 0.018(2) -0.021(2)
C11 0.036(2) 0.037(2) 0.074(3) -0.020(2) 0.011(2) -0.0134(17)
C12 0.030(2) 0.039(2) 0.055(2) -0.0218(19) 0.0053(17) -0.0161(16)
C13 0.042(2) 0.069(3) 0.061(3) -0.026(2) 0.001(2) -0.017(2)
C14 0.063(3) 0.102(4) 0.062(3) -0.028(3) -0.005(3) -0.034(3)
C15 0.054(3) 0.081(4) 0.083(4) -0.021(3) -0.027(3) -0.018(3)
C16 0.032(2) 0.064(3) 0.099(4) -0.035(3) -0.010(2) -0.005(2)
C17 0.035(2) 0.051(2) 0.065(3) -0.024(2) 0.001(2) -0.0132(18)
C18 0.0203(17) 0.037(2) 0.043(2) -0.0158(17) 0.0103(15) -0.0086(14)
C19 0.028(2) 0.040(2) 0.063(3) -0.0170(19) 0.0050(18) -0.0090(16)
C20 0.026(2) 0.062(3) 0.063(3) -0.015(2) -0.0014(19) -0.0006(19)
C21 0.025(2) 0.082(3) 0.051(3) -0.023(2) 0.0036(18) -0.014(2)
C22 0.041(2) 0.076(3) 0.058(3) -0.038(2) 0.009(2) -0.029(2)
C23 0.032(2) 0.043(2) 0.060(3) -0.025(2) 0.0066(18) -0.0110(17)
C24 0.0301(19) 0.0323(19) 0.047(2) -0.0193(17) 0.0081(16) -0.0078(15)
C25 0.037(2) 0.042(2) 0.047(2) -0.0178(19) 0.0039(17) -0.0121(17)
C26 0.054(3) 0.049(2) 0.052(3) -0.018(2) -0.003(2) -0.005(2)
C27 0.059(3) 0.047(2) 0.045(2) -0.007(2) 0.014(2) -0.010(2)
C28 0.045(3) 0.051(3) 0.062(3) -0.003(2) 0.016(2) -0.016(2)
C29 0.030(2) 0.045(2) 0.056(3) -0.004(2) 0.0029(18) -0.0089(17)
C30 0.0329(19) 0.0260(18) 0.039(2) -0.0122(16) 0.0166(16) -0.0074(15)
C31 0.031(2) 0.035(2) 0.048(2) -0.0035(17) 0.0108(17) -0.0013(16)
C32 0.031(2) 0.041(2) 0.062(3) -0.010(2) 0.0077(19) -0.0016(17)
C33 0.037(2) 0.043(2) 0.064(3) -0.020(2) 0.022(2) -0.0153(18)
C34 0.047(2) 0.038(2) 0.047(2) -0.0063(18) 0.0164(19) -0.0159(18)
C35 0.038(2) 0.0296(19) 0.043(2) -0.0048(17) 0.0097(17) -0.0081(16)
C36 0.037(2) 0.0206(17) 0.034(2) -0.0066(15) 0.0077(16) -0.0036(14)
C37 0.053(2) 0.043(2) 0.045(2) -0.0177(19) 0.0137(19) -0.0088(18)
C38 0.073(3) 0.073(3) 0.048(3) -0.035(2) 0.009(2) -0.011(3)
C39 0.076(3) 0.066(3) 0.055(3) -0.033(2) -0.010(2) -0.012(2)
C40 0.051(2) 0.039(2) 0.055(3) -0.016(2) 0.000(2) -0.0089(18)
C41 0.048(2) 0.0239(18) 0.039(2) -0.0112(16) 0.0045(17) -0.0049(16)
C42 0.0278(18) 0.0240(17) 0.0347(19) -0.0022(15) 0.0025(15) -0.0084(14)
C43 0.030(2) 0.049(2) 0.079(3) -0.037(2) 0.0192(19) -0.0169(17)
C44 0.039(2) 0.076(3) 0.106(4) -0.054(3) 0.030(2) -0.027(2)
C45 0.038(2) 0.068(3) 0.074(3) -0.021(2) 0.008(2) -0.028(2)
C46 0.054(3) 0.051(2) 0.046(2) -0.015(2) -0.001(2) -0.026(2)
C48 0.0205(17) 0.040(2) 0.034(2) -0.0078(17) 0.0043(14) -0.0065(15)
C49 0.040(2) 0.046(2) 0.039(2) -0.0061(19) 0.0030(17) -0.0122(18)
C50 0.038(2) 0.063(3) 0.042(2) 0.001(2) 0.0052(18) -0.009(2)
C51 0.032(2) 0.089(4) 0.036(2) -0.012(2) 0.0017(17) -0.010(2)
C52 0.034(2) 0.072(3) 0.046(3) -0.025(2) 0.0044(18) -0.012(2)
C53 0.0288(19) 0.047(2) 0.043(2) -0.0164(18) 0.0083(16) -0.0083(16)
C54 0.0279(18) 0.0226(17) 0.040(2) -0.0052(15) 0.0018(16) -0.0030(14)
C55 0.0291(18) 0.0237(17) 0.040(2) -0.0082(15) 0.0086(16) -0.0020(14)
C56 0.032(2) 0.034(2) 0.055(2) -0.0286(18) 0.0078(17) -0.0082(16)
C57 0.0285(19) 0.035(2) 0.049(2) -0.0190(18) 0.0050(16) -0.0029(16)
C58 0.042(2) 0.042(2) 0.031(2) -0.0092(17) 0.0050(16) -0.0163(17)
F5 0.082(8) 0.046(6) 0.128(9) -0.015(6) -0.056(8) 0.006(6)
F6 0.121(8) 0.092(8) 0.071(9) 0.010(8) -0.030(7) 0.049(8)
F7 0.094(10) 0.109(7) 0.148(8) -0.079(7) -0.014(7) -0.022(10)
F8 0.121(9) 0.108(11) 0.078(9) -0.013(7) -0.033(6) -0.042(8)
B2 0.086(9) 0.053(7) 0.070(9) -0.018(7) -0.027(7) 0.009(9)

loop_
_atom_type_symbol
_atom_type_description
_atom_type_scat_dispersion_real
_atom_type_scat_dispersion_imag
_atom_type_scat_source
C C 0.0033 0.0016 'International Tables Vol C Tables 4.2.6.8 and 6.1.1.4'
H H 0.0000 0.0000 'International Tables Vol C Tables 4.2.6.8 and 6.1.1.4'
B B 0.0013 0.0007 'International Tables Vol C Tables 4.2.6.8 and 6.1.1.4'
O O 0.0106 0.0060 'International Tables Vol C Tables 4.2.6.8 and 6.1.1.4'
F F 0.0171 0.0103 'International Tables Vol C Tables 4.2.6.8 and 6.1.1.4'
P P 0.1023 0.0942 'International Tables Vol C Tables 4.2.6.8 and 6.1.1.4'
S S 0.1246 0.1234 'International Tables Vol C Tables 4.2.6.8 and 6.1.1.4'
Fe Fe 0.3463 0.8444 'International Tables Vol C Tables 4.2.6.8 and 6.1.1.4'

loop_
_exptl_crystal_face_index_h
_exptl_crystal_face_index_k
_exptl_crystal_face_index_l
_exptl_crystal_face_perp_dist
0.00 1.00 1.00 0.0300
0.00 -1.00 -1.00 0.0300
-1.00 -1.00 1.00 0.0900
1.00 1.00 -1.00 0.0900
-1.00 1.00 -2.00 0.1100
0.00 -1.00 1.00 0.0700
1.00 0.00 1.00 0.1300
1.00 5.00 5.00 0.0300
0.00 -1.00 -2.00 0.0400

loop_
_geom_angle_atom_site_label_1
_geom_angle_atom_site_label_2
_geom_angle_atom_site_label_3
_geom_angle
_geom_angle_site_symmetry_1
_geom_angle_site_symmetry_3
_geom_angle_publ_flag
C5 Fe1 P1 87.39(11) . . ?
C5 Fe1 P3 90.97(11) . . ?
P1 Fe1 P3 85.24(3) . . ?
C5 Fe1 S1 97.06(11) . . ?
P1 Fe1 S1 93.63(3) . . ?
P3 Fe1 S1 171.83(4) . . ?
C5 Fe1 S2 94.26(11) . . ?
P1 Fe1 S2 177.91(4) . . ?
P3 Fe1 S2 96.01(3) . . ?
S1 Fe1 S2 84.90(3) . . ?
C5 Fe1 Fe2 135.25(11) . . ?
P1 Fe1 Fe2 123.64(3) . . ?
P3 Fe1 Fe2 120.14(3) . . ?
S1 Fe1 Fe2 54.18(2) . . ?
S2 Fe1 Fe2 54.27(2) . . ?
C5 Fe1 H1 172.6(11) . . ?
P1 Fe1 H1 98.2(11) . . ?
P3 Fe1 H1 94.3(11) . . ?
S1 Fe1 H1 77.9(11) . . ?
S2 Fe1 H1 80.1(11) . . ?
Fe2 Fe1 H1 37.4(10) . . ?
C4 Fe2 P4 86.08(10) . . ?
C4 Fe2 P2 87.82(10) . . ?
P4 Fe2 P2 85.42(3) . . ?
C4 Fe2 S1 168.51(10) . . ?
P4 Fe2 S1 105.09(3) . . ?
P2 Fe2 S1 95.61(3) . . ?
C4 Fe2 S2 90.32(10) . . ?
P4 Fe2 S2 104.50(3) . . ?
P2 Fe2 S2 169.77(4) . . ?
S1 Fe2 S2 84.36(3) . . ?
C4 Fe2 Fe1 115.02(10) . . ?
P4 Fe2 Fe1 147.35(3) . . ?
P2 Fe2 Fe1 118.29(3) . . ?
S1 Fe2 Fe1 53.81(2) . . ?
S2 Fe2 Fe1 53.83(2) . . ?
C4 Fe2 H1 92.2(10) . . ?
P4 Fe2 H1 176.1(10) . . ?
P2 Fe2 H1 91.1(10) . . ?
S1 Fe2 H1 76.8(10) . . ?
S2 Fe2 H1 78.9(10) . . ?
Fe1 Fe2 H1 36.4(10) . . ?
C1 S1 Fe1 106.82(11) . . ?
C1 S1 Fe2 114.59(11) . . ?
Fe1 S1 Fe2 72.01(3) . . ?
C3 S2 Fe1 107.39(11) . . ?
C3 S2 Fe2 114.57(11) . . ?
Fe1 S2 Fe2 71.90(3) . . ?
C57 P1 C24 97.50(16) . . ?
C57 P1 C18 105.14(15) . . ?
C24 P1 C18 104.39(16) . . ?
C57 P1 Fe1 106.41(12) . . ?
C24 P1 Fe1 126.68(11) . . ?
C18 P1 Fe1 113.78(11) . . ?
C54 P2 C42 102.43(15) . . ?
C54 P2 C48 100.99(15) . . ?
C42 P2 C48 102.47(15) . . ?
C54 P2 Fe2 106.63(11) . . ?
C42 P2 Fe2 121.52(11) . . ?
C48 P2 Fe2 119.72(12) . . ?
C12 P3 C56 104.23(16) . . ?
C12 P3 C6 104.90(16) . . ?
C56 P3 C6 100.43(15) . . ?
C12 P3 Fe1 118.86(11) . . ?
C56 P3 Fe1 106.96(11) . . ?
C6 P3 Fe1 118.99(12) . . ?
C55 P4 C30 103.57(15) . . ?
C55 P4 C36 98.16(15) . . ?
C30 P4 C36 104.29(15) . . ?
C55 P4 Fe2 106.78(11) . . ?
C30 P4 Fe2 116.79(11) . . ?
C36 P4 Fe2 123.93(11) . . ?
F1 B1 F3 110.5(6) . . ?
F1 B1 F4 107.3(5) . . ?
F3 B1 F4 108.9(5) . . ?
F1 B1 F2 109.8(5) . . ?
F3 B1 F2 108.1(5) . . ?
F4 B1 F2 112.2(5) . . ?
C2 C1 S1 117.2(2) . . ?
C2 C1 H1A 108.0 . . ?
S1 C1 H1A 108.0 . . ?
C2 C1 H1B 108.0 . . ?
S1 C1 H1B 108.0 . . ?
H1A C1 H1B 107.2 . . ?
C1 C2 C3 116.4(3) . . ?
C1 C2 H2A 108.2 . . ?
C3 C2 H2A 108.2 . . ?
C1 C2 H2B 108.2 . . ?
C3 C2 H2B 108.2 . . ?
H2A C2 H2B 107.4 . . ?
C2 C3 S2 117.3(2) . . ?
C2 C3 H3A 108.0 . . ?
S2 C3 H3A 108.0 . . ?
C2 C3 H3B 108.0 . . ?
S2 C3 H3B 108.0 . . ?
H3A C3 H3B 107.2 . . ?
O2 C4 Fe2 178.3(3) . . ?
O1 C5 Fe1 175.5(3) . . ?
C11 C6 C7 117.9(3) . . ?
C11 C6 P3 124.0(3) . . ?
C7 C6 P3 118.1(3) . . ?
C8 C7 C6 121.3(4) . . ?
C8 C7 H7 119.3 . . ?
C6 C7 H7 119.3 . . ?
C7 C8 C9 119.2(4) . . ?
C7 C8 H8 120.4 . . ?
C9 C8 H8 120.4 . . ?
C10 C9 C8 120.2(4) . . ?
C10 C9 H9 119.9 . . ?
C8 C9 H9 119.9 . . ?
C9 C10 C11 121.0(4) . . ?
C9 C10 H10 119.5 . . ?
C11 C10 H10 119.5 . . ?
C10 C11 C6 120.3(4) . . ?
C10 C11 H11 119.8 . . ?
C6 C11 H11 119.8 . . ?
C13 C12 C17 118.4(4) . . ?
C13 C12 P3 123.0(3) . . ?
C17 C12 P3 118.5(3) . . ?
C12 C13 C14 121.1(4) . . ?
C12 C13 H13 119.4 . . ?
C14 C13 H13 119.4 . . ?
C15 C14 C13 119.7(4) . . ?
C15 C14 H14 120.1 . . ?
C13 C14 H14 120.1 . . ?
C16 C15 C14 119.8(4) . . ?
C16 C15 H15 120.1 . . ?
C14 C15 H15 120.1 . . ?
C15 C16 C17 121.3(4) . . ?
C15 C16 H16 119.4 . . ?
C17 C16 H16 119.4 . . ?
C16 C17 C12 119.7(4) . . ?
C16 C17 H17 120.2 . . ?
C12 C17 H17 120.2 . . ?
C23 C18 C19 118.5(3) . . ?
C23 C18 P1 120.9(3) . . ?
C19 C18 P1 120.4(3) . . ?
C18 C19 C20 120.8(4) . . ?
C18 C19 H19 119.6 . . ?
C20 C19 H19 119.6 . . ?
C21 C20 C19 120.3(4) . . ?
C21 C20 H20 119.9 . . ?
C19 C20 H20 119.9 . . ?
C22 C21 C20 119.5(4) . . ?
C22 C21 H21 120.3 . . ?
C20 C21 H21 120.3 . . ?
C21 C22 C23 120.9(4) . . ?
C21 C22 H22 119.6 . . ?
C23 C22 H22 119.6 . . ?
C18 C23 C22 120.1(3) . . ?
C18 C23 H23 120.0 . . ?
C22 C23 H23 120.0 . . ?
C25 C24 C29 118.4(3) . . ?
C25 C24 P1 118.6(3) . . ?
C29 C24 P1 122.6(3) . . ?
C24 C25 C26 120.7(4) . . ?
C24 C25 H25 119.7 . . ?
C26 C25 H25 119.7 . . ?
C25 C26 C27 120.1(4) . . ?
C25 C26 H26 119.9 . . ?
C27 C26 H26 119.9 . . ?
C28 C27 C26 119.3(4) . . ?
C28 C27 H27 120.4 . . ?
C26 C27 H27 120.4 . . ?
C27 C28 C29 121.0(4) . . ?
C27 C28 H28 119.5 . . ?
C29 C28 H28 119.5 . . ?
C28 C29 C24 120.4(4) . . ?
C28 C29 H29 119.8 . . ?
C24 C29 H29 119.8 . . ?
C35 C30 C31 118.5(3) . . ?
C35 C30 P4 121.3(3) . . ?
C31 C30 P4 120.1(3) . . ?
C32 C31 C30 120.3(3) . . ?
C32 C31 H31 119.8 . . ?
C30 C31 H31 119.8 . . ?
C33 C32 C31 120.3(4) . . ?
C33 C32 H32 119.8 . . ?
C31 C32 H32 119.8 . . ?
C32 C33 C34 120.0(4) . . ?
C32 C33 H33 120.0 . . ?
C34 C33 H33 120.0 . . ?
C33 C34 C35 120.4(3) . . ?
C33 C34 H34 119.8 . . ?
C35 C34 H34 119.8 . . ?
C34 C35 C30 120.4(3) . . ?
C34 C35 H35 119.8 . . ?
C30 C35 H35 119.8 . . ?
C37 C36 C41 117.9(3) . . ?
C37 C36 P4 123.3(3) . . ?
C41 C36 P4 118.7(2) . . ?
C38 C37 C36 121.0(4) . . ?
C38 C37 H37 119.5 . . ?
C36 C37 H37 119.5 . . ?
C37 C38 C39 120.5(4) . . ?
C37 C38 H38 119.8 . . ?
C39 C38 H38 119.8 . . ?
C40 C39 C38 120.2(4) . . ?
C40 C39 H39 119.9 . . ?
C38 C39 H39 119.9 . . ?
C39 C40 C41 119.6(4) . . ?
C39 C40 H40 120.2 . . ?
C41 C40 H40 120.2 . . ?
C36 C41 C40 120.8(3) . . ?
C36 C41 H41 119.6 . . ?
C40 C41 H41 119.6 . . ?
C58 C42 C43 118.6(3) . . ?
C58 C42 P2 122.1(3) . . ?
C43 C42 P2 119.2(3) . . ?
C44 C43 C42 120.4(4) . . ?
C44 C43 H43 119.8 . . ?
C42 C43 H43 119.8 . . ?
C43 C44 C45 120.8(4) . . ?
C43 C44 H44 119.6 . . ?
C45 C44 H44 119.6 . . ?
C46 C45 C44 119.7(4) . . ?
C46 C45 H45 120.2 . . ?
C44 C45 H45 120.2 . . ?
C45 C46 C58 120.0(4) . . ?
C45 C46 H46 120.0 . . ?
C58 C46 H46 120.0 . . ?
C53 C48 C49 118.7(3) . . ?
C53 C48 P2 122.4(3) . . ?
C49 C48 P2 118.9(3) . . ?
C50 C49 C48 120.8(4) . . ?
C50 C49 H49 119.6 . . ?
C48 C49 H49 119.6 . . ?
C51 C50 C49 119.6(4) . . ?
C51 C50 H50 120.2 . . ?
C49 C50 H50 120.2 . . ?
C52 C51 C50 120.8(4) . . ?
C52 C51 H51 119.6 . . ?
C50 C51 H51 119.6 . . ?
C51 C52 C53 119.9(4) . . ?
C51 C52 H52 120.0 . . ?
C53 C52 H52 120.0 . . ?
C48 C53 C52 120.2(4) . . ?
C48 C53 H53 119.9 . . ?
C52 C53 H53 119.9 . . ?
C55 C54 P2 118.1(3) . . ?
C55 C54 H54 120.9 . . ?
P2 C54 H54 120.9 . . ?
C54 C55 P4 118.1(2) . . ?
C54 C55 H55 121.0 . . ?
P4 C55 H55 121.0 . . ?
C57 C56 P3 118.0(3) . . ?
C57 C56 H56 121.0 . . ?
P3 C56 H56 121.0 . . ?
C56 C57 P1 118.4(3) . . ?
C56 C57 H57 120.8 . . ?
P1 C57 H57 120.8 . . ?
C42 C58 C46 120.5(3) . . ?
C42 C58 H58 119.7 . . ?
C46 C58 H58 119.7 . . ?
F8 B2 F5 109.1(10) . . ?
F8 B2 F6 111.9(10) . . ?
F5 B2 F6 108.9(10) . . ?
F8 B2 F7 108.9(10) . . ?
F5 B2 F7 108.5(10) . . ?
F6 B2 F7 109.5(10) . . ?

loop_
_geom_bond_atom_site_label_1
_geom_bond_atom_site_label_2
_geom_bond_distance
_geom_bond_site_symmetry_2
_geom_bond_publ_flag
Fe1 C5 1.739(4) . ?
Fe1 P1 2.2328(9) . ?
Fe1 P3 2.2343(9) . ?
Fe1 S1 2.2610(9) . ?
Fe1 S2 2.2631(9) . ?
Fe1 Fe2 2.6646(6) . ?
Fe1 H1 1.65(3) . ?
Fe2 C4 1.780(3) . ?
Fe2 P4 2.2287(9) . ?
Fe2 P2 2.2360(9) . ?
Fe2 S1 2.2718(9) . ?
Fe2 S2 2.2755(9) . ?
Fe2 H1 1.68(3) . ?
S1 C1 1.832(3) . ?
S2 C3 1.824(3) . ?
P1 C57 1.812(3) . ?
P1 C24 1.824(4) . ?
P1 C18 1.826(3) . ?
P2 C54 1.821(3) . ?
P2 C42 1.823(3) . ?
P2 C48 1.823(3) . ?
P3 C12 1.814(4) . ?
P3 C56 1.815(3) . ?
P3 C6 1.831(4) . ?
P4 C55 1.808(3) . ?
P4 C30 1.827(3) . ?
P4 C36 1.836(3) . ?
F1 B1 1.355(5) . ?
F2 B1 1.370(5) . ?
F3 B1 1.356(5) . ?
F4 B1 1.368(5) . ?
O1 C5 1.169(4) . ?
O2 C4 1.152(4) . ?
C1 C2 1.514(4) . ?
C1 H1A 0.9700 . ?
C1 H1B 0.9700 . ?
C2 C3 1.518(5) . ?
C2 H2A 0.9700 . ?
C2 H2B 0.9700 . ?
C3 H3A 0.9700 . ?
C3 H3B 0.9700 . ?
C6 C11 1.391(5) . ?
C6 C7 1.394(5) . ?
C7 C8 1.378(5) . ?
C7 H7 0.9300 . ?
C8 C9 1.393(6) . ?
C8 H8 0.9300 . ?
C9 C10 1.348(6) . ?
C9 H9 0.9300 . ?
C10 C11 1.386(5) . ?
C10 H10 0.9300 . ?
C11 H11 0.9300 . ?
C12 C13 1.385(5) . ?
C12 C17 1.401(5) . ?
C13 C14 1.393(6) . ?
C13 H13 0.9300 . ?
C14 C15 1.374(6) . ?
C14 H14 0.9300 . ?
C15 C16 1.368(6) . ?
C15 H15 0.9300 . ?
C16 C17 1.386(5) . ?
C16 H16 0.9300 . ?
C17 H17 0.9300 . ?
C18 C23 1.382(5) . ?
C18 C19 1.384(5) . ?
C19 C20 1.388(5) . ?
C19 H19 0.9300 . ?
C20 C21 1.367(6) . ?
C20 H20 0.9300 . ?
C21 C22 1.366(6) . ?
C21 H21 0.9300 . ?
C22 C23 1.391(5) . ?
C22 H22 0.9300 . ?
C23 H23 0.9300 . ?
C24 C25 1.384(5) . ?
C24 C29 1.389(5) . ?
C25 C26 1.385(5) . ?
C25 H25 0.9300 . ?
C26 C27 1.386(6) . ?
C26 H26 0.9300 . ?
C27 C28 1.364(5) . ?
C27 H27 0.9300 . ?
C28 C29 1.382(5) . ?
C28 H28 0.9300 . ?
C29 H29 0.9300 . ?
C30 C35 1.388(5) . ?
C30 C31 1.398(5) . ?
C31 C32 1.388(5) . ?
C31 H31 0.9300 . ?
C32 C33 1.370(5) . ?
C32 H32 0.9300 . ?
C33 C34 1.376(5) . ?
C33 H33 0.9300 . ?
C34 C35 1.386(5) . ?
C34 H34 0.9300 . ?
C35 H35 0.9300 . ?
C36 C37 1.390(5) . ?
C36 C41 1.391(5) . ?
C37 C38 1.366(5) . ?
C37 H37 0.9300 . ?
C38 C39 1.377(6) . ?
C38 H38 0.9300 . ?
C39 C40 1.363(5) . ?
C39 H39 0.9300 . ?
C40 C41 1.395(5) . ?
C40 H40 0.9300 . ?
C41 H41 0.9300 . ?
C42 C58 1.381(5) . ?
C42 C43 1.386(5) . ?
C43 C44 1.370(5) . ?
C43 H43 0.9300 . ?
C44 C45 1.376(6) . ?
C44 H44 0.9300 . ?
C45 C46 1.365(5) . ?
C45 H45 0.9300 . ?
C46 C58 1.392(5) . ?
C46 H46 0.9300 . ?
C48 C53 1.387(5) . ?
C48 C49 1.390(5) . ?
C49 C50 1.379(5) . ?
C49 H49 0.9300 . ?
C50 C51 1.371(6) . ?
C50 H50 0.9300 . ?
C51 C52 1.368(6) . ?
C51 H51 0.9300 . ?
C52 C53 1.390(5) . ?
C52 H52 0.9300 . ?
C53 H53 0.9300 . ?
C54 C55 1.316(4) . ?
C54 H54 0.9300 . ?
C55 H55 0.9300 . ?
C56 C57 1.308(5) . ?
C56 H56 0.9300 . ?
C57 H57 0.9300 . ?
C58 H58 0.9300 . ?
F5 B2 1.364(7) . ?
F6 B2 1.364(7) . ?
F7 B2 1.365(7) . ?
F8 B2 1.363(7) . ?
